data_2010874
loop_
_publ_author_name
'Abrahams, Brendan F.'
'Hoskins, Bernard F.'
'Hudson, Timothy A.'
'Robson, Richard'

_publ_section_title
;Monoclinic and triclinic forms of
 bis[2-hydroxy-2,2-bis(2-pyridyl)ethanoato-<i>O</i>^1^,<i>N</i>,<i>N</i>']nickel(II)
;
_journal_issue 4
_journal_name_full 'Acta Crystallographica Section C'
_journal_page_first e126
_journal_page_last e127
_journal_paper_doi 10.1107/S0108270100003401
_journal_volume 56
_journal_year 2000
_chemical_formula_iupac '[Ni (C12 H9 N2 O3)2]'
_chemical_formula_sum 'C24 H18 N4 Ni O6'
_chemical_formula_weight 517.13
_chemical_name_common Bis(pyridilate)nickel(II)
_chemical_name_systematic
;
bis[2-hydroxy-2,2-bis(2-pyridyl)ethanoate-O^1^,N,N']nickel(II)
;
_space_group_IT_number 2
_symmetry_cell_setting triclinic
_symmetry_space_group_name_Hall '-P 1'
_symmetry_space_group_name_H-M 'P -1'
_audit_creation_method SHELXL-97
_cell_angle_alpha 88.29(2)
_cell_angle_beta 78.46(2)
_cell_angle_gamma 67.29(2)
_cell_formula_units_Z 1
_cell_length_a 7.6800(11)
_cell_length_b 8.576(2)
_cell_length_c 8.889(2)
_cell_measurement_reflns_used 24
_cell_measurement_temperature 293(2)
_cell_measurement_theta_max 34.6
_cell_measurement_theta_min 10.6
_cell_volume 528.4(2)
_computing_cell_refinement 'CAD-4 Software'
_computing_data_collection 'CAD-4 Software (Enraf-Nonius, 1989)'
_computing_data_reduction 'PROCESS_DATA (Gable et al., 1993)'
_computing_structure_refinement 'SHELXL97 (Sheldrick, 1997)'
_computing_structure_solution 'SHELXS86 (Sheldrick, 1990)'
_diffrn_ambient_temperature 293(2)
_diffrn_measured_fraction_theta_full 1.000
_diffrn_measured_fraction_theta_max 1.000
_diffrn_measurement_device_type 'Enraf-Nonius CAD-4'
_diffrn_measurement_method \w--2\q
_diffrn_radiation_monochromator none
_diffrn_radiation_source 'fine-focus sealed tube'
_diffrn_radiation_type CuK\a
_diffrn_radiation_wavelength 1.54180
_diffrn_reflns_av_R_equivalents .015
_diffrn_reflns_av_sigmaI/netI .0304
_diffrn_reflns_limit_h_max 9
_diffrn_reflns_limit_h_min -9
_diffrn_reflns_limit_k_max 10
_diffrn_reflns_limit_k_min -10
_diffrn_reflns_limit_l_max 1
_diffrn_reflns_limit_l_min -11
_diffrn_reflns_number 2619
_diffrn_reflns_theta_full 74.70
_diffrn_reflns_theta_max 74.70
_diffrn_reflns_theta_min 5.09
_diffrn_standards_decay_% 0
_diffrn_standards_interval_time 120
_diffrn_standards_number 3
_exptl_absorpt_coefficient_mu 1.788
_exptl_absorpt_correction_T_max .875
_exptl_absorpt_correction_T_min .755
_exptl_absorpt_correction_type numerical
_exptl_absorpt_process_details '(SHELX76; Sheldrick, 1976)'
_exptl_crystal_colour 'pale purple'
_exptl_crystal_density_diffrn 1.625
_exptl_crystal_density_method 'not measured'
_exptl_crystal_description parallelepiped
_exptl_crystal_F_000 266
_exptl_crystal_size_max .17
_exptl_crystal_size_mid .11
_exptl_crystal_size_min .08
_refine_diff_density_max .55
_refine_diff_density_min -.67
_refine_ls_extinction_method none
_refine_ls_goodness_of_fit_ref 1.071
_refine_ls_hydrogen_treatment refU
_refine_ls_matrix_type full
_refine_ls_number_parameters 162
_refine_ls_number_reflns 2168
_refine_ls_number_restraints 0
_refine_ls_restrained_S_all 1.071
_refine_ls_R_factor_all .056
_refine_ls_R_factor_gt .046
_refine_ls_shift/su_max <0.001
_refine_ls_shift/su_mean .000
_refine_ls_structure_factor_coef Fsqd
_refine_ls_weighting_details 'calc w = 1/[\s^2^(Fo^2^)+(0.0796P)^2^+0.1640P] where P = (Fo^2^+2Fc^2^)/3'
_refine_ls_weighting_scheme calc
_refine_ls_wR_factor_ref .131
_reflns_number_gt 1844
_reflns_number_total 2168
_reflns_threshold_expression I>2\a(I)
_cod_data_source_file qb0193.cif
_cod_data_source_block tri
_cod_original_cell_volume 528.40(18)
_cod_database_code 2010874
_cod_database_fobs_code 2010874

loop_
_symmetry_equiv_pos_as_xyz
'x, y, z'
'-x, -y, -z'

loop_
_atom_site_label
_atom_site_fract_x
_atom_site_fract_y
_atom_site_fract_z
_atom_site_U_iso_or_equiv
_atom_site_adp_type
_atom_site_calc_flag
_atom_site_refinement_flags
_atom_site_occupancy
_atom_site_disorder_assembly
_atom_site_disorder_group
_atom_site_type_symbol
Ni1 .0000 .0000 .0000 .0314(2) Uani d S 1 . . Ni
O1 -.0221(3) -.2040(2) -.0952(2) .0400(4) Uani d . 1 . . O
O2 .1073(3) -.4212(3) -.2695(2) .0498(5) Uani d . 1 . . O
O3 .4065(3) -.3631(2) -.3861(2) .0469(5) Uani d . 1 . . O
N1 .0930(3) .0573(3) -.2229(2) .0348(5) Uani d . 1 . . N
N2 .2883(3) -.1512(3) -.0110(2) .0365(5) Uani d . 1 . . N
C1 .2133(4) -.0690(3) -.3247(3) .0340(5) Uani d . 1 . . C
C2 .2731(5) -.0396(4) -.4765(3) .0471(7) Uani d . 1 . . C
H2 .3555 -.1289 -.5458 .062(5) Uiso calc R 1 . . H
C3 .2083(5) .1244(4) -.5234(4) .0559(8) Uani d . 1 . . C
H3 .2458 .1468 -.6251 .062(5) Uiso calc R 1 . . H
C4 .0875(6) .2547(4) -.4180(4) .0559(8) Uani d . 1 . . C
H4 .0433 .3662 -.4468 .062(5) Uiso calc R 1 . . H
C5 .0343(5) .2161(3) -.2697(3) .0459(7) Uani d . 1 . . C
H5 -.0462 .3040 -.1983 .062(5) Uiso calc R 1 . . H
C6 .2825(4) -.2471(3) -.2653(3) .0352(5) Uani d . 1 . . C
C7 .3888(4) -.2537(3) -.1356(3) .0338(5) Uani d . 1 . . C
C8 .5820(4) -.3594(3) -.1480(3) .0422(6) Uani d . 1 . . C
H8 .6502 -.4291 -.2360 .063(5) Uiso calc R 1 . . H
C9 .6704(4) -.3588(4) -.0271(4) .0486(7) Uani d . 1 . . C
H9 .7991 -.4290 -.0325 .063(5) Uiso calc R 1 . . H
C10 .5663(5) -.2534(4) .1015(4) .0521(7) Uani d . 1 . . C
H10 .6233 -.2512 .1840 .063(5) Uiso calc R 1 . . H
C11 .3776(4) -.1522(4) .1050(3) .0465(7) Uani d . 1 . . C
H11 .3076 -.0807 .1916 .063(5) Uiso calc R 1 . . H
C12 .1057(4) -.2956(3) -.2042(3) .0357(5) Uani d . 1 . . C

loop_
_atom_site_aniso_label
_atom_site_aniso_U_11
_atom_site_aniso_U_22
_atom_site_aniso_U_33
_atom_site_aniso_U_12
_atom_site_aniso_U_13
_atom_site_aniso_U_23
Ni1 .0354(3) .0288(3) .0270(3) -.0083(2) -.0072(2) -.0048(2)
O1 .0441(10) .0377(9) .0385(10) -.0179(8) -.0035(8) -.0086(8)
O2 .0652(13) .0377(10) .0497(12) -.0220(9) -.0127(10) -.0120(9)
O3 .0550(11) .0384(10) .0337(10) -.0069(9) .0005(8) -.0133(8)
N1 .0428(11) .0283(10) .0305(10) -.0098(9) -.0088(9) -.0028(8)
N2 .0365(11) .0364(11) .0323(11) -.0080(9) -.0091(8) -.0051(8)
C1 .0402(12) .0325(12) .0289(12) -.0128(10) -.0085(10) -.0034(9)
C2 .0629(18) .0461(15) .0305(13) -.0210(14) -.0052(12) -.0024(11)
C3 .085(2) .0531(17) .0346(15) -.0333(17) -.0120(15) .0090(13)
C4 .091(2) .0361(15) .0474(17) -.0274(16) -.0261(17) .0090(13)
C5 .0654(18) .0303(12) .0399(15) -.0137(12) -.0159(13) -.0001(11)
C6 .0411(13) .0296(11) .0286(12) -.0077(10) -.0039(10) -.0075(9)
C7 .0376(12) .0299(11) .0311(12) -.0107(9) -.0054(10) -.0003(9)
C8 .0392(13) .0343(13) .0462(15) -.0091(11) -.0037(11) .0001(11)
C9 .0345(13) .0475(16) .0636(19) -.0135(12) -.0157(13) .0067(14)
C10 .0484(16) .0564(18) .0567(18) -.0188(14) -.0259(14) .0031(14)
C11 .0460(15) .0518(16) .0385(15) -.0114(13) -.0155(12) -.0079(12)
C12 .0454(13) .0280(11) .0329(12) -.0109(10) -.0121(10) -.0039(9)

loop_
_atom_type_symbol
_atom_type_description
_atom_type_scat_dispersion_real
_atom_type_scat_dispersion_imag
_atom_type_scat_source
C C .0181 .0091 'International Tables Vol C Tables 4.2.6.8 and 6.1.1.4'
H H .0000 .0000 'International Tables Vol C Tables 4.2.6.8 and 6.1.1.4'
N N .0311 .0180 'International Tables Vol C Tables 4.2.6.8 and 6.1.1.4'
O O .0492 .0322 'International Tables Vol C Tables 4.2.6.8 and 6.1.1.4'
Ni Ni -3.0029 .5091 'International Tables Vol C Tables 4.2.6.8 and 6.1.1.4'

loop_
_geom_angle_atom_site_label_1
_geom_angle_atom_site_label_2
_geom_angle_atom_site_label_3
_geom_angle_site_symmetry_1
_geom_angle_site_symmetry_3
_geom_angle
_geom_angle_publ_flag
O1 Ni1 O1 . 2 180.0 no
O1 Ni1 N2 . . 86.87(8) yes
O1 Ni1 N2 2 . 93.13(8) no
O1 Ni1 N2 . 2 93.13(8) yes
O1 Ni1 N2 2 2 86.87(8) no
N2 Ni1 N2 . 2 180.0 no
O1 Ni1 N1 . . 87.04(8) yes
O1 Ni1 N1 2 . 92.96(8) no
N2 Ni1 N1 . . 84.90(9) yes
N2 Ni1 N1 2 . 95.10(9) no
O1 Ni1 N1 . 2 92.96(8) yes
O1 Ni1 N1 2 2 87.04(8) no
N2 Ni1 N1 . 2 95.10(9) yes
N2 Ni1 N1 2 2 84.90(9) no
N1 Ni1 N1 . 2 180.00(11) no
C12 O1 Ni1 . . 121.67(17) yes
C1 N1 C5 . . 118.6(2) no
C1 N1 Ni1 . . 119.03(17) yes
C5 N1 Ni1 . . 122.39(19) yes
C7 N2 C11 . . 118.6(2) no
C7 N2 Ni1 . . 119.36(17) yes
C11 N2 Ni1 . . 122.06(18) yes
N1 C1 C2 . . 121.7(2) no
N1 C1 C6 . . 116.9(2) no
C2 C1 C6 . . 121.4(2) no
C3 C2 C1 . . 119.0(3) no
C4 C3 C2 . . 119.4(3) no
C5 C4 C3 . . 118.4(3) no
N1 C5 C4 . . 123.0(3) no
O3 C6 C1 . . 109.4(2) no
O3 C6 C7 . . 109.8(2) no
C1 C6 C7 . . 109.8(2) no
O3 C6 C12 . . 108.7(2) no
C1 C6 C12 . . 109.6(2) no
C7 C6 C12 . . 109.6(2) no
N2 C7 C8 . . 121.7(2) no
N2 C7 C6 . . 116.8(2) no
C8 C7 C6 . . 121.4(2) no
C9 C8 C7 . . 118.7(3) no
C10 C9 C8 . . 119.5(3) no
C11 C10 C9 . . 118.5(3) no
N2 C11 C10 . . 123.0(3) no
O2 C12 O1 . . 127.1(3) yes
O2 C12 C6 . . 115.4(2) no
O1 C12 C6 . . 117.5(2) no

loop_
_geom_bond_atom_site_label_1
_geom_bond_atom_site_label_2
_geom_bond_site_symmetry_2
_geom_bond_distance
_geom_bond_publ_flag
Ni1 O1 . 2.0445(18) yes
Ni1 O1 2 2.0445(18) no
Ni1 N2 . 2.073(2) yes
Ni1 N2 2 2.073(2) no
Ni1 N1 . 2.079(2) yes
Ni1 N1 2 2.079(2) no
O1 C12 . 1.261(3) yes
O2 C12 . 1.233(3) yes
O3 C6 . 1.404(3) yes
N1 C1 . 1.340(3) no
N1 C5 . 1.341(3) no
N2 C7 . 1.337(3) no
N2 C11 . 1.346(3) no
C1 C2 . 1.384(4) no
C1 C6 . 1.527(3) no
C2 C3 . 1.381(4) no
C3 C4 . 1.379(5) no
C4 C5 . 1.370(4) no
C6 C7 . 1.529(4) no
C6 C12 . 1.561(4) no
C7 C8 . 1.392(4) no
C8 C9 . 1.383(4) no
C9 C10 . 1.379(5) no
C10 C11 . 1.367(4) no
